data_4002637
loop_
_publ_author_name
'Abrahams, I.'
'David, W.I.F.'
'Bruce, P.G.'
'West, A.R.'

_publ_section_title
;
 Structure determination of substituted rutiles by time-of-flight neutron
 diffraction
;
_journal_name_full 'Chemistry of Materials (1,1989-)'
_journal_page_first 237
_journal_page_last 240
_journal_volume 1
_journal_year 1989
_chemical_formula_sum 'Li0.15 Nb0.45 O2 Ti0.4'
_chemical_name_systematic '(Li.15 Nb.45 Ti.4) O2'
_space_group_IT_number 136
_symmetry_space_group_name_Hall '-P 4n 2n'
_symmetry_space_group_name_H-M 'P 42/m n m'
_cell_angle_alpha 90
_cell_angle_beta 90
_cell_angle_gamma 90
_cell_formula_units_Z 2
_cell_length_a 4.6879
_cell_length_b 4.6879
_cell_length_c 3.013
_cell_volume 66.215
_citation_journal_id_ASTM CMATEX
_cod_data_source_file Abrahams_CMATEX_1989_1428.cif
_cod_data_source_block Li0.15Nb0.45O2Ti0.4
_cod_original_cell_volume 66.21491
_cod_database_code 4002637

loop_
_symmetry_equiv_pos_as_xyz
x,y,z
-y+1/2,x+1/2,z+1/2
-x,-y,z
y+1/2,-x+1/2,z+1/2
x+1/2,-y+1/2,-z+1/2
y,x,-z
-x+1/2,y+1/2,-z+1/2
-y,-x,-z
-x,-y,-z
y-1/2,-x-1/2,-z-1/2
x,y,-z
-y-1/2,x-1/2,-z-1/2
-x-1/2,y-1/2,z-1/2
-y,-x,z
x-1/2,-y-1/2,z-1/2
y,x,z

loop_
_atom_site_label
_atom_site_type_symbol
_atom_site_fract_x
_atom_site_fract_y
_atom_site_fract_z
_atom_site_occupancy
_atom_site_U_iso_or_equiv
Nb1 Nb+5 0 0 0 0.45 0.0
Li2 Li+1 0.5 0 0 0.023 0.0
Ti1 Ti+4 0 0 0 0.4 0.0
Li1 Li+1 0 0 0 0.084 0.0
O1 O-2 0.30308 0.30308 0 1 0.0
Li3 Li+1 0.5 0 0.25 0.01 0.0
